data_2105782
loop_
_publ_author_name
'Madusanka, Nadeesh'
'Eddleston, Mark D.'
'Arhangelskis, Mihails'
'Jones, William'

_publ_section_title
;
 Polymorphs, hydrates and solvates of a co-crystal of caffeine with
 anthranilic acid
;
_journal_issue 1
_journal_name_full 'Acta Crystallographica Section B'
_journal_page_first 72
_journal_page_last 80
_journal_paper_doi 10.1107/S2052520613033167
_journal_volume 70
_journal_year 2014
_chemical_formula_moiety '2(C8 H10 N4 O2), 2(C7 H7 N O2), C6 H5 Cl'
_chemical_formula_sum 'C36 H39 Cl N10 O8'
_chemical_formula_weight 775.22
_chemical_name_common 'caffeine:anthranilic acid hemichlorobenzene'
_space_group_IT_number 2
_symmetry_cell_setting triclinic
_symmetry_space_group_name_Hall '-P 1'
_symmetry_space_group_name_H-M 'P -1'
_atom_sites_solution_hydrogens geom
_atom_sites_solution_primary direct
_atom_sites_solution_secondary difmap
_audit_creation_method SHELXL-97
_cell_angle_alpha 69.439(1)
_cell_angle_beta 80.418(1)
_cell_angle_gamma 63.557(1)
_cell_formula_units_Z 2
_cell_length_a 12.4390(2)
_cell_length_b 13.1409(2)
_cell_length_c 13.2251(3)
_cell_measurement_reflns_used 12124
_cell_measurement_temperature 180(2)
_cell_measurement_theta_max 30.03
_cell_measurement_theta_min 1.0
_cell_volume 1812.17(6)
_computing_cell_refinement 'HKL Scalepack (Otwinowski & Minor, 1997)'
_computing_data_collection 'Collect (Nonius, 1998)'
_computing_data_reduction
;
 HKL Denzo and Scalepack (Otwinowski & Minor, 1997)
;
_computing_publication_material SHELXL-97
_computing_structure_refinement 'SHELXL-97 (Sheldrick, 2008)'
_computing_structure_solution 'SIR-92 (Altomare et al., 1994)'
_diffrn_ambient_temperature 180(2)
_diffrn_measured_fraction_theta_full 0.974
_diffrn_measured_fraction_theta_max 0.974
_diffrn_measurement_device_type 'Nonius Kappa CCD'
_diffrn_measurement_method 'Thin slice \w and \f scans'
_diffrn_radiation_source 'fine-focus sealed tube'
_diffrn_radiation_type MoK\a
_diffrn_radiation_wavelength 0.71073
_diffrn_reflns_av_R_equivalents 0.0483
_diffrn_reflns_av_sigmaI/netI 0.1080
_diffrn_reflns_limit_h_max 17
_diffrn_reflns_limit_h_min -16
_diffrn_reflns_limit_k_max 18
_diffrn_reflns_limit_k_min -18
_diffrn_reflns_limit_l_max 18
_diffrn_reflns_limit_l_min -18
_diffrn_reflns_number 27836
_diffrn_reflns_theta_full 30.05
_diffrn_reflns_theta_max 30.05
_diffrn_reflns_theta_min 3.65
_exptl_absorpt_coefficient_mu 0.174
_exptl_absorpt_correction_T_max 0.994
_exptl_absorpt_correction_T_min 0.828
_exptl_absorpt_correction_type multi-scan
_exptl_absorpt_process_details 'SORTAV (Blessing, 1995)'
_exptl_crystal_colour colourless
_exptl_crystal_density_diffrn 1.421
_exptl_crystal_density_method 'not measured'
_exptl_crystal_description block
_exptl_crystal_F_000 812
_exptl_crystal_size_max 0.42
_exptl_crystal_size_mid 0.14
_exptl_crystal_size_min 0.12
_refine_diff_density_max 0.416
_refine_diff_density_min -0.357
_refine_diff_density_rms 0.041
_refine_ls_extinction_method none
_refine_ls_goodness_of_fit_ref 0.892
_refine_ls_hydrogen_treatment constr
_refine_ls_matrix_type full
_refine_ls_number_parameters 502
_refine_ls_number_reflns 10352
_refine_ls_number_restraints 0
_refine_ls_restrained_S_all 0.892
_refine_ls_R_factor_all 0.1050
_refine_ls_R_factor_gt 0.0435
_refine_ls_shift/su_max 0.002
_refine_ls_shift/su_mean 0.000
_refine_ls_structure_factor_coef Fsqd
_refine_ls_weighting_details 'calc w=1/[\s^2^(Fo^2^)+(0.0496P)^2^] where P=(Fo^2^+2Fc^2^)/3'
_refine_ls_weighting_scheme calc
_refine_ls_wR_factor_gt 0.1033
_refine_ls_wR_factor_ref 0.1110
_reflns_number_gt 4748
_reflns_number_total 10352
_reflns_threshold_expression I>2\s(I)
_cod_data_source_file bi5010sup1.cif
_cod_data_source_block Chlorobenzene_Hemisolvate
_cod_database_code 2105782
_cod_database_fobs_code 2105782
_publcif_datablock.id {df2e579b-247f-4483-9f94-3c95210e9ba3}

loop_
_symmetry_equiv_pos_as_xyz
'x, y, z'
'-x, -y, -z'

loop_
_atom_site_label
_atom_site_type_symbol
_atom_site_fract_x
_atom_site_fract_y
_atom_site_fract_z
_atom_site_U_iso_or_equiv
_atom_site_adp_type
_atom_site_occupancy
_atom_site_symmetry_multiplicity
_atom_site_calc_flag
_atom_site_refinement_flags
C1 C 0.05856(13) 0.26720(14) 0.47104(12) 0.0340(4) Uani 1 1 d .
N1 N 0.03862(12) 0.31111(13) 0.67600(11) 0.0481(4) Uani 1 1 d .
H1A H 0.0311 0.3251 0.7378 0.058 Uiso 1 1 calc R
H1B H 0.0672 0.3511 0.6187 0.058 Uiso 1 1 calc R
O1 O 0.09519(11) 0.34170(11) 0.46407(9) 0.0517(3) Uani 1 1 d .
C2 C 0.01479(13) 0.20238(13) 0.57175(11) 0.0292(3) Uani 1 1 d .
O2 O 0.05422(9) 0.23839(10) 0.38596(8) 0.0404(3) Uani 1 1 d .
H2X H 0.0768 0.2805 0.3306 0.048 Uiso 1 1 calc R
C3 C 0.00631(13) 0.22802(14) 0.66916(12) 0.0333(4) Uani 1 1 d .
C4 C -0.03931(14) 0.16447(14) 0.76147(12) 0.0395(4) Uani 1 1 d .
H4 H -0.0453 0.1796 0.8278 0.047 Uiso 1 1 calc R
C5 C -0.07513(14) 0.08137(15) 0.75768(12) 0.0414(4) Uani 1 1 d .
H5 H -0.1063 0.0407 0.8212 0.050 Uiso 1 1 calc R
C6 C -0.06677(14) 0.05530(14) 0.66250(12) 0.0386(4) Uani 1 1 d .
H6 H -0.0918 -0.0025 0.6603 0.046 Uiso 1 1 calc R
C7 C -0.02140(13) 0.11530(13) 0.57195(12) 0.0312(4) Uani 1 1 d .
H7 H -0.0142 0.0972 0.5070 0.037 Uiso 1 1 calc R
N3 N 0.90546(10) 0.67323(10) -0.05176(9) 0.0278(3) Uani 1 1 d .
N4 N 0.83064(10) 0.58144(11) 0.11398(9) 0.0300(3) Uani 1 1 d .
N5 N 0.79021(11) 0.50395(11) -0.11642(10) 0.0308(3) Uani 1 1 d .
O5 O 0.73102(9) 0.46567(9) 0.12726(8) 0.0389(3) Uani 1 1 d .
N6 N 0.87828(10) 0.62644(11) -0.20549(9) 0.0298(3) Uani 1 1 d .
O6 O 0.93270(9) 0.69263(9) 0.10470(8) 0.0380(3) Uani 1 1 d .
C15 C 0.78551(13) 0.52418(13) 0.07088(12) 0.0290(3) Uani 1 1 d .
C16 C 0.89221(13) 0.65236(13) 0.05771(12) 0.0296(3) Uani 1 1 d .
C17 C 0.86640(12) 0.61811(13) -0.09937(11) 0.0267(3) Uani 1 1 d .
C18 C 0.81257(12) 0.54405(13) -0.04138(12) 0.0281(3) Uani 1 1 d .
C19 C 0.83084(13) 0.55550(13) -0.21122(12) 0.0330(4) Uani 1 1 d .
H19 H 0.8264 0.5428 -0.2765 0.040 Uiso 1 1 calc R
C20 C 0.96061(14) 0.75379(14) -0.11715(12) 0.0366(4) Uani 1 1 d .
H20A H 0.9888 0.7796 -0.0698 0.055 Uiso 1 1 calc R
H20B H 0.9012 0.8239 -0.1671 0.055 Uiso 1 1 calc R
H20C H 1.0287 0.7117 -0.1583 0.055 Uiso 1 1 calc R
C21 C 0.73675(15) 0.41922(14) -0.09563(13) 0.0421(4) Uani 1 1 d .
H21A H 0.7441 0.3969 -0.1606 0.063 Uiso 1 1 calc R
H21B H 0.6517 0.4565 -0.0764 0.063 Uiso 1 1 calc R
H21C H 0.7787 0.3474 -0.0360 0.063 Uiso 1 1 calc R
C22 C 0.81061(14) 0.56799(15) 0.23019(12) 0.0420(4) Uani 1 1 d .
H22A H 0.7706 0.6473 0.2399 0.063 Uiso 1 1 calc R
H22B H 0.8880 0.5232 0.2671 0.063 Uiso 1 1 calc R
H22C H 0.7600 0.5245 0.2608 0.063 Uiso 1 1 calc R
N7 N 0.67731(11) -0.06460(11) 0.31045(9) 0.0306(3) Uani 1 1 d .
O7 O 0.82743(9) 0.16438(10) 0.12662(8) 0.0395(3) Uani 1 1 d .
N8 N 0.75884(11) 0.02257(11) 0.14650(9) 0.0314(3) Uani 1 1 d .
O8 O 0.68043(9) -0.10998(9) 0.15906(8) 0.0394(3) Uani 1 1 d .
N9 N 0.75448(11) 0.13598(11) 0.36638(9) 0.0302(3) Uani 1 1 d .
N10 N 0.68058(11) 0.00206(11) 0.45944(9) 0.0328(3) Uani 1 1 d .
C23 C 0.78169(13) 0.09781(14) 0.18454(12) 0.0303(4) Uani 1 1 d .
C24 C 0.70333(13) -0.05440(13) 0.20303(12) 0.0310(4) Uani 1 1 d .
C25 C 0.70006(12) 0.00371(13) 0.35485(11) 0.0278(3) Uani 1 1 d .
C26 C 0.74627(13) 0.08365(13) 0.29520(11) 0.0287(3) Uani 1 1 d .
C27 C 0.71532(13) 0.08391(13) 0.46198(12) 0.0335(4) Uani 1 1 d .
H27 H 0.7124 0.1032 0.5255 0.040 Uiso 1 1 calc R
C28 C 0.62802(14) -0.15003(14) 0.37628(13) 0.0396(4) Uani 1 1 d .
H28A H 0.5887 -0.1666 0.3294 0.059 Uiso 1 1 calc R
H28B H 0.5693 -0.1161 0.4281 0.059 Uiso 1 1 calc R
H28C H 0.6931 -0.2246 0.4154 0.059 Uiso 1 1 calc R
C29 C 0.79840(14) 0.22855(14) 0.34087(13) 0.0394(4) Uani 1 1 d .
H29A H 0.7786 0.2619 0.4006 0.059 Uiso 1 1 calc R
H29B H 0.7604 0.2923 0.2748 0.059 Uiso 1 1 calc R
H29C H 0.8857 0.1935 0.3301 0.059 Uiso 1 1 calc R
C30 C 0.79694(15) 0.02269(16) 0.03485(12) 0.0427(4) Uani 1 1 d .
H30A H 0.8292 -0.0591 0.0316 0.064 Uiso 1 1 calc R
H30B H 0.8592 0.0530 0.0118 0.064 Uiso 1 1 calc R
H30C H 0.7279 0.0743 -0.0131 0.064 Uiso 1 1 calc R
N2 N 0.36368(12) 0.08127(12) 0.06600(11) 0.0454(4) Uani 1 1 d .
H2A H 0.3613 0.0728 0.0034 0.054 Uiso 1 1 calc R
H2B H 0.3343 0.0434 0.1243 0.054 Uiso 1 1 calc R
O3 O 0.32649(10) 0.04094(10) 0.28059(9) 0.0455(3) Uani 1 1 d .
O4 O 0.38481(9) 0.13365(9) 0.35784(8) 0.0412(3) Uani 1 1 d .
H4X H 0.3592 0.0950 0.4136 0.049 Uiso 1 1 calc R
C8 C 0.37163(13) 0.10893(14) 0.27311(12) 0.0324(4) Uani 1 1 d .
C9 C 0.41799(12) 0.16998(13) 0.17074(12) 0.0299(3) Uani 1 1 d .
C10 C 0.41228(13) 0.15231(14) 0.07260(12) 0.0325(4) Uani 1 1 d .
C11 C 0.45885(13) 0.21234(14) -0.02146(13) 0.0404(4) Uani 1 1 d .
H11 H 0.4556 0.2022 -0.0884 0.048 Uiso 1 1 calc R
C12 C 0.50910(14) 0.28569(15) -0.01769(14) 0.0450(4) Uani 1 1 d .
H12 H 0.5404 0.3250 -0.0820 0.054 Uiso 1 1 calc R
C13 C 0.51459(14) 0.30287(15) 0.07916(13) 0.0425(4) Uani 1 1 d .
H13 H 0.5494 0.3534 0.0813 0.051 Uiso 1 1 calc R
C14 C 0.46910(13) 0.24588(13) 0.17087(13) 0.0345(4) Uani 1 1 d .
H14 H 0.4722 0.2580 0.2368 0.041 Uiso 1 1 calc R
Cl1 Cl 0.41515(5) 0.74908(5) 0.31917(5) 0.07674(19) Uani 1 1 d .
C31 C 0.40109(15) 0.61564(16) 0.35184(14) 0.0447(4) Uani 1 1 d .
C32 C 0.29997(16) 0.60650(17) 0.40470(14) 0.0494(5) Uani 1 1 d .
H32 H 0.2388 0.6723 0.4246 0.059 Uiso 1 1 calc R
C33 C 0.28707(19) 0.5008(2) 0.42921(15) 0.0599(5) Uani 1 1 d .
H33 H 0.2178 0.4931 0.4673 0.072 Uiso 1 1 calc R
C34 C 0.3756(2) 0.40686(18) 0.39783(16) 0.0624(6) Uani 1 1 d .
H34 H 0.3668 0.3347 0.4128 0.075 Uiso 1 1 calc R
C35 C 0.47619(18) 0.41811(18) 0.34500(17) 0.0657(6) Uani 1 1 d .
H35 H 0.5375 0.3526 0.3248 0.079 Uiso 1 1 calc R
C36 C 0.49009(16) 0.52213(18) 0.32062(16) 0.0571(5) Uani 1 1 d .
H36 H 0.5596 0.5295 0.2830 0.069 Uiso 1 1 calc R

loop_
_atom_site_aniso_label
_atom_site_aniso_U_11
_atom_site_aniso_U_22
_atom_site_aniso_U_33
_atom_site_aniso_U_23
_atom_site_aniso_U_13
_atom_site_aniso_U_12
C1 0.0388(9) 0.0389(10) 0.0270(9) -0.0106(7) 0.0010(7) -0.0189(8)
N1 0.0720(10) 0.0620(10) 0.0296(8) -0.0223(7) 0.0077(7) -0.0413(9)
O1 0.0821(9) 0.0652(9) 0.0347(7) -0.0194(6) 0.0111(6) -0.0550(8)
C2 0.0313(8) 0.0345(9) 0.0221(8) -0.0099(7) 0.0020(6) -0.0141(8)
O2 0.0600(7) 0.0571(8) 0.0200(6) -0.0125(5) 0.0078(5) -0.0406(7)
C3 0.0357(9) 0.0353(10) 0.0267(9) -0.0096(7) -0.0020(7) -0.0127(8)
C4 0.0451(10) 0.0452(11) 0.0225(9) -0.0126(8) 0.0018(7) -0.0133(9)
C5 0.0502(10) 0.0416(11) 0.0241(9) -0.0044(8) 0.0074(7) -0.0191(9)
C6 0.0494(10) 0.0348(10) 0.0296(9) -0.0056(8) 0.0016(8) -0.0201(9)
C7 0.0362(9) 0.0339(9) 0.0234(8) -0.0094(7) 0.0005(7) -0.0145(8)
N3 0.0342(7) 0.0328(7) 0.0213(7) -0.0075(6) 0.0032(5) -0.0202(6)
N4 0.0366(7) 0.0359(8) 0.0185(7) -0.0077(6) 0.0032(5) -0.0178(7)
N5 0.0368(7) 0.0312(7) 0.0278(7) -0.0086(6) 0.0008(6) -0.0181(6)
O5 0.0496(7) 0.0379(7) 0.0293(6) -0.0042(5) 0.0071(5) -0.0259(6)
N6 0.0349(7) 0.0368(8) 0.0220(7) -0.0099(6) 0.0028(5) -0.0192(6)
O6 0.0465(7) 0.0474(7) 0.0311(6) -0.0180(5) 0.0021(5) -0.0255(6)
C15 0.0296(8) 0.0251(8) 0.0266(9) -0.0036(7) 0.0016(7) -0.0105(7)
C16 0.0304(8) 0.0304(9) 0.0261(9) -0.0099(7) 0.0020(7) -0.0112(7)
C17 0.0269(8) 0.0293(9) 0.0223(8) -0.0065(7) 0.0008(6) -0.0120(7)
C18 0.0308(8) 0.0273(9) 0.0268(8) -0.0082(7) 0.0002(7) -0.0130(7)
C19 0.0363(9) 0.0376(10) 0.0272(9) -0.0118(7) 0.0007(7) -0.0165(8)
C20 0.0442(10) 0.0424(10) 0.0303(9) -0.0085(8) 0.0057(7) -0.0283(9)
C21 0.0549(11) 0.0398(11) 0.0427(10) -0.0127(8) 0.0024(8) -0.0304(9)
C22 0.0506(10) 0.0583(12) 0.0237(9) -0.0151(8) 0.0075(7) -0.0296(10)
N7 0.0393(7) 0.0343(8) 0.0228(7) -0.0076(6) 0.0035(6) -0.0217(7)
O7 0.0477(7) 0.0461(7) 0.0280(6) -0.0051(5) 0.0041(5) -0.0289(6)
N8 0.0392(7) 0.0386(8) 0.0188(7) -0.0097(6) 0.0045(5) -0.0196(7)
O8 0.0526(7) 0.0446(7) 0.0301(6) -0.0157(5) -0.0001(5) -0.0255(6)
N9 0.0385(7) 0.0323(8) 0.0231(7) -0.0067(6) -0.0001(5) -0.0191(6)
N10 0.0413(8) 0.0382(8) 0.0233(7) -0.0101(6) 0.0038(6) -0.0215(7)
C23 0.0308(8) 0.0351(9) 0.0235(8) -0.0052(7) -0.0008(7) -0.0153(8)
C24 0.0327(9) 0.0333(9) 0.0265(9) -0.0096(7) -0.0013(7) -0.0129(8)
C25 0.0300(8) 0.0323(9) 0.0220(8) -0.0088(7) 0.0004(6) -0.0140(7)
C26 0.0339(8) 0.0305(9) 0.0218(8) -0.0068(7) -0.0014(6) -0.0142(7)
C27 0.0399(9) 0.0398(10) 0.0238(9) -0.0101(7) 0.0013(7) -0.0197(8)
C28 0.0501(10) 0.0405(10) 0.0345(9) -0.0091(8) 0.0062(8) -0.0288(9)
C29 0.0522(10) 0.0409(10) 0.0344(9) -0.0090(8) -0.0009(8) -0.0294(9)
C30 0.0527(11) 0.0552(12) 0.0243(9) -0.0145(8) 0.0081(8) -0.0274(10)
N2 0.0595(9) 0.0576(10) 0.0308(8) -0.0185(7) 0.0029(7) -0.0322(8)
O3 0.0652(8) 0.0526(8) 0.0354(7) -0.0153(6) 0.0075(6) -0.0407(7)
O4 0.0597(7) 0.0509(8) 0.0243(6) -0.0123(5) 0.0071(5) -0.0349(6)
C8 0.0375(9) 0.0348(10) 0.0270(9) -0.0123(7) 0.0023(7) -0.0159(8)
C9 0.0282(8) 0.0300(9) 0.0280(9) -0.0080(7) 0.0006(7) -0.0103(7)
C10 0.0293(8) 0.0334(9) 0.0296(9) -0.0105(7) -0.0006(7) -0.0081(8)
C11 0.0401(10) 0.0429(11) 0.0264(9) -0.0090(8) 0.0037(7) -0.0103(9)
C12 0.0452(10) 0.0430(11) 0.0343(10) -0.0026(8) 0.0079(8) -0.0177(9)
C13 0.0457(10) 0.0409(11) 0.0408(11) -0.0087(8) 0.0055(8) -0.0233(9)
C14 0.0352(9) 0.0341(10) 0.0314(9) -0.0094(7) 0.0003(7) -0.0128(8)
Cl1 0.0974(4) 0.0732(4) 0.0916(4) -0.0395(3) 0.0174(3) -0.0591(4)
C31 0.0485(11) 0.0506(12) 0.0474(11) -0.0218(9) 0.0038(9) -0.0279(10)
C32 0.0471(11) 0.0653(13) 0.0471(11) -0.0291(10) 0.0079(9) -0.0274(10)
C33 0.0716(14) 0.0754(16) 0.0461(12) -0.0161(11) 0.0047(10) -0.0464(13)
C34 0.0897(16) 0.0453(13) 0.0563(13) 0.0015(10) -0.0197(12) -0.0385(13)
C35 0.0540(13) 0.0550(14) 0.0879(17) -0.0309(12) -0.0176(12) -0.0106(11)
C36 0.0396(11) 0.0681(14) 0.0788(15) -0.0412(12) 0.0072(10) -0.0244(11)

loop_
_atom_type_symbol
_atom_type_description
_atom_type_scat_dispersion_real
_atom_type_scat_dispersion_imag
_atom_type_scat_source
C C 0.0033 0.0016 'International Tables Vol C Tables 4.2.6.8 and 6.1.1.4'
H H 0.0000 0.0000 'International Tables Vol C Tables 4.2.6.8 and 6.1.1.4'
N N 0.0061 0.0033 'International Tables Vol C Tables 4.2.6.8 and 6.1.1.4'
O O 0.0106 0.0060 'International Tables Vol C Tables 4.2.6.8 and 6.1.1.4'
Cl Cl 0.1484 0.1585 'International Tables Vol C Tables 4.2.6.8 and 6.1.1.4'

loop_
_geom_angle_atom_site_label_1
_geom_angle_atom_site_label_2
_geom_angle_atom_site_label_3
_geom_angle
O1 C1 O2 121.74(14)
O1 C1 C2 124.50(14)
O2 C1 C2 113.75(13)
C3 N1 H1A 120.0
C3 N1 H1B 120.0
H1A N1 H1B 120.0
C7 C2 C3 118.92(13)
C7 C2 C1 120.06(13)
C3 C2 C1 121.01(13)
C1 O2 H2X 109.5
N1 C3 C4 119.51(14)
N1 C3 C2 122.79(14)
C4 C3 C2 117.69(13)
C5 C4 C3 121.45(14)
C5 C4 H4 119.3
C3 C4 H4 119.3
C4 C5 C6 121.27(15)
C4 C5 H5 119.4
C6 C5 H5 119.4
C7 C6 C5 118.19(14)
C7 C6 H6 120.9
C5 C6 H6 120.9
C6 C7 C2 122.47(14)
C6 C7 H7 118.8
C2 C7 H7 118.8
C16 N3 C17 119.46(11)
C16 N3 C20 120.07(11)
C17 N3 C20 120.47(12)
C16 N4 C15 126.96(12)
C16 N4 C22 115.38(11)
C15 N4 C22 117.66(11)
C19 N5 C18 106.10(11)
C19 N5 C21 126.73(12)
C18 N5 C21 127.13(12)
C19 N6 C17 103.41(11)
O5 C15 N4 121.59(13)
O5 C15 C18 127.10(13)
N4 C15 C18 111.31(12)
O6 C16 N3 121.88(13)
O6 C16 N4 121.21(13)
N3 C16 N4 116.91(12)
N6 C17 C18 111.98(12)
N6 C17 N3 125.81(12)
C18 C17 N3 122.19(13)
C17 C18 N5 104.89(12)
C17 C18 C15 122.86(13)
N5 C18 C15 132.19(13)
N6 C19 N5 113.62(13)
N6 C19 H19 123.2
N5 C19 H19 123.2
N3 C20 H20A 109.5
N3 C20 H20B 109.5
H20A C20 H20B 109.5
N3 C20 H20C 109.5
H20A C20 H20C 109.5
H20B C20 H20C 109.5
N5 C21 H21A 109.5
N5 C21 H21B 109.5
H21A C21 H21B 109.5
N5 C21 H21C 109.5
H21A C21 H21C 109.5
H21B C21 H21C 109.5
N4 C22 H22A 109.5
N4 C22 H22B 109.5
H22A C22 H22B 109.5
N4 C22 H22C 109.5
H22A C22 H22C 109.5
H22B C22 H22C 109.5
C25 N7 C24 119.58(12)
C25 N7 C28 120.93(12)
C24 N7 C28 119.48(12)
C23 N8 C24 127.33(12)
C23 N8 C30 117.13(12)
C24 N8 C30 115.54(12)
C27 N9 C26 106.11(11)
C27 N9 C29 127.60(12)
C26 N9 C29 126.29(12)
C27 N10 C25 103.32(11)
O7 C23 N8 121.73(13)
O7 C23 C26 127.22(14)
N8 C23 C26 111.04(12)
O8 C24 N7 121.87(13)
O8 C24 N8 121.59(13)
N7 C24 N8 116.55(12)
N10 C25 C26 111.92(12)
N10 C25 N7 126.10(12)
C26 C25 N7 121.98(13)
C25 C26 N9 105.20(12)
C25 C26 C23 123.25(13)
N9 C26 C23 131.46(13)
N9 C27 N10 113.43(13)
N9 C27 H27 123.3
N10 C27 H27 123.3
N7 C28 H28A 109.5
N7 C28 H28B 109.5
H28A C28 H28B 109.5
N7 C28 H28C 109.5
H28A C28 H28C 109.5
H28B C28 H28C 109.5
N9 C29 H29A 109.5
N9 C29 H29B 109.5
H29A C29 H29B 109.5
N9 C29 H29C 109.5
H29A C29 H29C 109.5
H29B C29 H29C 109.5
N8 C30 H30A 109.5
N8 C30 H30B 109.5
H30A C30 H30B 109.5
N8 C30 H30C 109.5
H30A C30 H30C 109.5
H30B C30 H30C 109.5
C10 N2 H2A 120.0
C10 N2 H2B 120.0
H2A N2 H2B 120.0
C8 O4 H4X 109.5
O3 C8 O4 122.17(14)
O3 C8 C9 124.15(13)
O4 C8 C9 113.67(12)
C14 C9 C10 119.24(13)
C14 C9 C8 119.73(13)
C10 C9 C8 121.03(13)
N2 C10 C11 119.32(14)
N2 C10 C9 122.63(14)
C11 C10 C9 118.05(14)
C12 C11 C10 120.87(15)
C12 C11 H11 119.6
C10 C11 H11 119.6
C11 C12 C13 120.91(15)
C11 C12 H12 119.5
C13 C12 H12 119.5
C14 C13 C12 118.88(15)
C14 C13 H13 120.6
C12 C13 H13 120.6
C13 C14 C9 122.04(15)
C13 C14 H14 119.0
C9 C14 H14 119.0
C32 C31 C36 121.13(16)
C32 C31 Cl1 119.42(14)
C36 C31 Cl1 119.41(14)
C31 C32 C33 119.73(18)
C31 C32 H32 120.1
C33 C32 H32 120.1
C34 C33 C32 119.49(18)
C34 C33 H33 120.3
C32 C33 H33 120.3
C35 C34 C33 119.70(18)
C35 C34 H34 120.1
C33 C34 H34 120.1
C34 C35 C36 121.31(19)
C34 C35 H35 119.3
C36 C35 H35 119.3
C35 C36 C31 118.62(17)
C35 C36 H36 120.7
C31 C36 H36 120.7

loop_
_geom_bond_atom_site_label_1
_geom_bond_atom_site_label_2
_geom_bond_distance
C1 O1 1.2225(16)
C1 O2 1.3229(17)
C1 C2 1.473(2)
N1 C3 1.3544(18)
N1 H1A 0.8800
N1 H1B 0.8800
C2 C7 1.4029(19)
C2 C3 1.4185(19)
O2 H2X 0.8400
C3 C4 1.409(2)
C4 C5 1.369(2)
C4 H4 0.9500
C5 C6 1.393(2)
C5 H5 0.9500
C6 C7 1.372(2)
C6 H6 0.9500
C7 H7 0.9500
N3 C16 1.3712(18)
N3 C17 1.3759(17)
N3 C20 1.4648(17)
N4 C16 1.4027(17)
N4 C15 1.4107(18)
N4 C22 1.4753(18)
N5 C19 1.3356(18)
N5 C18 1.3892(18)
N5 C21 1.4632(17)
O5 C15 1.2247(16)
N6 C19 1.3331(17)
N6 C17 1.3568(17)
O6 C16 1.2217(16)
C15 C18 1.423(2)
C17 C18 1.3670(19)
C19 H19 0.9500
C20 H20A 0.9800
C20 H20B 0.9800
C20 H20C 0.9800
C21 H21A 0.9800
C21 H21B 0.9800
C21 H21C 0.9800
C22 H22A 0.9800
C22 H22B 0.9800
C22 H22C 0.9800
N7 C25 1.3720(17)
N7 C24 1.3757(18)
N7 C28 1.4640(17)
O7 C23 1.2261(16)
N8 C23 1.3995(18)
N8 C24 1.4064(18)
N8 C30 1.4733(18)
O8 C24 1.2213(16)
N9 C27 1.3372(18)
N9 C26 1.3852(17)
N9 C29 1.4610(17)
N10 C27 1.3374(17)
N10 C25 1.3582(17)
C23 C26 1.427(2)
C25 C26 1.3642(19)
C27 H27 0.9500
C28 H28A 0.9800
C28 H28B 0.9800
C28 H28C 0.9800
C29 H29A 0.9800
C29 H29B 0.9800
C29 H29C 0.9800
C30 H30A 0.9800
C30 H30B 0.9800
C30 H30C 0.9800
N2 C10 1.3499(18)
N2 H2A 0.8800
N2 H2B 0.8800
O3 C8 1.2204(16)
O4 C8 1.3237(17)
O4 H4X 0.8400
C8 C9 1.483(2)
C9 C14 1.4019(19)
C9 C10 1.414(2)
C10 C11 1.408(2)
C11 C12 1.380(2)
C11 H11 0.9500
C12 C13 1.393(2)
C12 H12 0.9500
C13 C14 1.365(2)
C13 H13 0.9500
C14 H14 0.9500
Cl1 C31 1.7344(17)
C31 C32 1.367(2)
C31 C36 1.378(2)
C32 C33 1.388(2)
C32 H32 0.9500
C33 C34 1.380(3)
C33 H33 0.9500
C34 C35 1.370(3)
C34 H34 0.9500
C35 C36 1.373(2)
C35 H35 0.9500
C36 H36 0.9500
